data_4304580
loop_
_publ_author_name
'Bijay Sarkar'
'Ben-Jie Liaw'
'Ching-Shiang Fang'
'C. W. Liu'

_publ_section_title
;
Phosphonate- and Ester-Substituted 2-Cyanoethylene-1,1-Dithiolate Clusters
of Zinc: Aerial CO2 Fixation and Unusual Binding Patterns
;
_journal_name_full 'Inorganic Chemistry'
_journal_page_first 2777
_journal_page_last 2785
_journal_paper_doi 10.1021/ic702126k
_journal_volume 47
_journal_year 2008
_chemical_formula_sum 'C18 H37 Cl2 N5 O2 S2 Zn2'
_chemical_formula_weight 621.29
_chemical_name_systematic
;

 ?

;
_space_group_IT_number 19
_symmetry_cell_setting orthorhombic
_symmetry_space_group_name_Hall 'P 2ac 2ab'
_symmetry_space_group_name_H-M 'P 21 21 21'
_atom_sites_solution_hydrogens geom
_atom_sites_solution_primary direct
_atom_sites_solution_secondary difmap
_audit_creation_method SHELXL-97
_cell_angle_alpha 90.00
_cell_angle_beta 90.00
_cell_angle_gamma 90.00
_cell_formula_units_Z 4
_cell_length_a 11.1470(4)
_cell_length_b 14.0317(7)
_cell_length_c 18.9209(9)
_cell_measurement_reflns_used 1364
_cell_measurement_temperature 298(2)
_cell_measurement_theta_max 18.49
_cell_measurement_theta_min 2.57
_cell_volume 2959.4(2)
_computing_cell_refinement 'Bruker SMART'
_computing_data_collection 'Bruker SMART'
_computing_data_reduction 'Bruker SAINT'
_computing_molecular_graphics 'Bruker SHELXTL'
_computing_publication_material 'Bruker SHELXTL'
_computing_structure_refinement 'SHELXL-97 (Sheldrick, 1997)'
_computing_structure_solution 'SHELXS-97 (Sheldrick, 1990)'
_diffrn_ambient_temperature 298(2)
_diffrn_measured_fraction_theta_full 0.977
_diffrn_measured_fraction_theta_max 0.977
_diffrn_measurement_device_type 'CCD area detector'
_diffrn_measurement_method 'phi and omega scans'
_diffrn_radiation_monochromator graphite
_diffrn_radiation_source 'fine-focus sealed tube'
_diffrn_radiation_type MoK\a
_diffrn_radiation_wavelength 0.71073
_diffrn_reflns_av_R_equivalents 0.0607
_diffrn_reflns_av_sigmaI/netI 0.1271
_diffrn_reflns_limit_h_max 13
_diffrn_reflns_limit_h_min -14
_diffrn_reflns_limit_k_max 18
_diffrn_reflns_limit_k_min -7
_diffrn_reflns_limit_l_max 25
_diffrn_reflns_limit_l_min -22
_diffrn_reflns_number 11693
_diffrn_reflns_theta_full 28.29
_diffrn_reflns_theta_max 28.29
_diffrn_reflns_theta_min 1.81
_exptl_absorpt_coefficient_mu 1.964
_exptl_absorpt_correction_T_max 0.7843
_exptl_absorpt_correction_T_min 0.5071
_exptl_absorpt_correction_type multi-scan
_exptl_crystal_colour colourless
_exptl_crystal_density_diffrn 1.394
_exptl_crystal_density_meas 0
_exptl_crystal_density_method 'not measured'
_exptl_crystal_description plate
_exptl_crystal_F_000 1288
_exptl_crystal_size_max 0.40
_exptl_crystal_size_mid 0.38
_exptl_crystal_size_min 0.13
_refine_diff_density_max 0.655
_refine_diff_density_min -0.350
_refine_diff_density_rms 0.083
_refine_ls_abs_structure_details 'Flack H D (1983), Acta Cryst. A39, 876-881'
_refine_ls_abs_structure_Flack 0.02(2)
_refine_ls_extinction_method none
_refine_ls_goodness_of_fit_ref 0.939
_refine_ls_hydrogen_treatment constr
_refine_ls_matrix_type full
_refine_ls_number_parameters 288
_refine_ls_number_reflns 6613
_refine_ls_number_restraints 0
_refine_ls_restrained_S_all 0.939
_refine_ls_R_factor_all 0.1513
_refine_ls_R_factor_gt 0.0614
_refine_ls_shift/su_max 0.000
_refine_ls_shift/su_mean 0.000
_refine_ls_structure_factor_coef Fsqd
_refine_ls_weighting_details 'calc w=1/[\s^2^(Fo^2^)+(0.0765P)^2^+0.0000P] where P=(Fo^2^+2Fc^2^)/3'
_refine_ls_weighting_scheme calc
_refine_ls_wR_factor_gt 0.1398
_refine_ls_wR_factor_ref 0.1741
_reflns_number_gt 3230
_reflns_number_total 6613
_reflns_threshold_expression >2sigma(I)
_cod_data_source_file ic702126k-file001_3.cif
_cod_data_source_block 3
_cod_depositor_comments
;
The following automatic conversions were performed:
'_symmetry_cell_setting' value 'Orthorhombic' changed to 'orthorhombic'
according to '/home/saulius/struct/CIF-dictionaries/cif_core.dic'
dictionary named 'cif_core.dic' version 2.4.1 from 2010-06-29.

Automatic conversion script
Id: cif_fix_enum 1527 2010-12-29 10:47:43Z saulius 
;
_cod_database_code 4304580

loop_
_symmetry_equiv_pos_as_xyz
'x, y, z'
'-x+1/2, -y, z+1/2'
'-x, y+1/2, -z+1/2'
'x+1/2, -y+1/2, -z'

loop_
_atom_site_label
_atom_site_type_symbol
_atom_site_fract_x
_atom_site_fract_y
_atom_site_fract_z
_atom_site_U_iso_or_equiv
_atom_site_adp_type
_atom_site_occupancy
_atom_site_symmetry_multiplicity
_atom_site_calc_flag
_atom_site_refinement_flags
_atom_site_disorder_assembly
_atom_site_disorder_group
Zn1 Zn 0.87712(8) 0.77196(7) 0.16012(5) 0.0563(3) Uani 1 1 d . . .
Zn2 Zn 0.54035(10) 0.63489(7) 0.30308(6) 0.0776(4) Uani 1 1 d . . .
S1 S 0.87289(18) 0.84634(14) 0.26875(10) 0.0544(5) Uani 1 1 d . . .
S2 S 0.7372(2) 0.66791(16) 0.26913(12) 0.0709(6) Uani 1 1 d . . .
Cl1 Cl 0.7302(2) 0.76354(19) 0.08097(12) 0.0845(7) Uani 1 1 d . . .
N1 N 1.0169(7) 0.8581(6) 0.1087(4) 0.086(2) Uani 1 1 d . . .
C3 C 1.1211(10) 0.7875(8) 0.1075(6) 0.109(4) Uani 1 1 d . . .
H3A H 1.1783 0.8066 0.0716 0.131 Uiso 1 1 calc R . .
H3B H 1.1618 0.7886 0.1529 0.131 Uiso 1 1 calc R . .
C2 C 0.9871(13) 0.8907(11) 0.0379(6) 0.151(6) Uani 1 1 d . . .
H2A H 0.9135 0.9262 0.0393 0.226 Uiso 1 1 calc R . .
H2B H 0.9777 0.8366 0.0073 0.226 Uiso 1 1 calc R . .
H2C H 1.0503 0.9307 0.0204 0.226 Uiso 1 1 calc R . .
Cl2 Cl 0.4043(4) 0.7515(2) 0.3086(3) 0.223(3) Uani 1 1 d . . .
N4 N 0.4762(7) 0.5087(5) 0.3500(4) 0.079(2) Uani 1 1 d . . .
N3 N 0.4866(7) 0.5656(6) 0.2044(4) 0.088(2) Uani 1 1 d . . .
O1 O 0.6143(11) 0.6685(7) 0.4103(4) 0.184(6) Uani 1 1 d . . .
C18 C 0.6630(14) 0.7430(9) 0.4246(5) 0.137(6) Uani 1 1 d . . .
O2 O 0.6529(13) 0.7830(9) 0.4867(4) 0.248(8) Uani 1 1 d . . .
C14 C 0.7396(8) 0.7975(6) 0.3800(4) 0.070(3) Uani 1 1 d . . .
C15 C 0.7775(8) 0.8862(7) 0.4084(4) 0.067(2) Uani 1 1 d . . .
C10 C 0.4440(9) 0.4454(7) 0.2924(5) 0.083(3) Uani 1 1 d . . .
H10A H 0.3827 0.4015 0.3087 0.099 Uiso 1 1 calc R . .
H10B H 0.5139 0.4081 0.2793 0.099 Uiso 1 1 calc R . .
C9 C 0.4000(11) 0.4952(9) 0.2303(6) 0.120(5) Uani 1 1 d . . .
H9A H 0.3254 0.5271 0.2419 0.144 Uiso 1 1 calc R . .
H9B H 0.3836 0.4493 0.1932 0.144 Uiso 1 1 calc R . .
N5 N 0.8041(7) 0.9561(7) 0.4319(4) 0.086(3) Uani 1 1 d . . .
N2 N 0.9907(6) 0.6547(5) 0.1450(4) 0.071(2) Uani 1 1 d . . .
C6 C 1.0569(9) 0.6287(7) 0.2117(5) 0.098(4) Uani 1 1 d . . .
H6A H 1.0978 0.5691 0.2050 0.147 Uiso 1 1 calc R . .
H6B H 1.0009 0.6229 0.2500 0.147 Uiso 1 1 calc R . .
H6C H 1.1144 0.6775 0.2225 0.147 Uiso 1 1 calc R . .
C5 C 0.9254(8) 0.5691(7) 0.1196(6) 0.093(3) Uani 1 1 d . . .
H5A H 0.8834 0.5843 0.0768 0.139 Uiso 1 1 calc R . .
H5B H 0.8691 0.5489 0.1549 0.139 Uiso 1 1 calc R . .
H5C H 0.9817 0.5187 0.1106 0.139 Uiso 1 1 calc R . .
C4 C 1.0777(9) 0.6875(8) 0.0923(6) 0.095(3) Uani 1 1 d . . .
H4A H 1.0409 0.6859 0.0459 0.114 Uiso 1 1 calc R . .
H4B H 1.1458 0.6445 0.0918 0.114 Uiso 1 1 calc R . .
C1 C 1.0544(12) 0.9418(8) 0.1490(7) 0.128(5) Uani 1 1 d . . .
H1A H 1.1181 0.9736 0.1243 0.192 Uiso 1 1 calc R . .
H1B H 1.0822 0.9222 0.1948 0.192 Uiso 1 1 calc R . .
H1C H 0.9877 0.9844 0.1543 0.192 Uiso 1 1 calc R . .
C13 C 0.7746(6) 0.7724(6) 0.3133(4) 0.0527(18) Uani 1 1 d . . .
C7 C 0.4290(11) 0.6299(11) 0.1537(7) 0.157(6) Uani 1 1 d . . .
H7A H 0.4891 0.6674 0.1303 0.236 Uiso 1 1 calc R . .
H7B H 0.3745 0.6713 0.1782 0.236 Uiso 1 1 calc R . .
H7C H 0.3856 0.5932 0.1193 0.236 Uiso 1 1 calc R . .
C8 C 0.5849(12) 0.5200(8) 0.1681(6) 0.109(4) Uani 1 1 d . . .
H8A H 0.5551 0.4871 0.1273 0.164 Uiso 1 1 calc R . .
H8B H 0.6230 0.4753 0.1993 0.164 Uiso 1 1 calc R . .
H8C H 0.6421 0.5673 0.1537 0.164 Uiso 1 1 calc R . .
C12 C 0.3767(14) 0.5323(8) 0.3957(7) 0.168(7) Uani 1 1 d . . .
H12A H 0.3344 0.5861 0.3767 0.252 Uiso 1 1 calc R . .
H12B H 0.4063 0.5476 0.4420 0.252 Uiso 1 1 calc R . .
H12C H 0.3233 0.4788 0.3987 0.252 Uiso 1 1 calc R . .
C11 C 0.5676(14) 0.4579(11) 0.3902(8) 0.179(8) Uani 1 1 d . . .
H11A H 0.5388 0.3954 0.4020 0.269 Uiso 1 1 calc R . .
H11B H 0.5851 0.4924 0.4328 0.269 Uiso 1 1 calc R . .
H11C H 0.6392 0.4524 0.3623 0.269 Uiso 1 1 calc R . .
C16 C 0.568(3) 0.732(2) 0.5396(8) 0.459(10) Uani 1 1 d . . .
H16A H 0.4864 0.7533 0.5312 0.551 Uiso 1 1 calc R . .
H16B H 0.5713 0.6642 0.5315 0.551 Uiso 1 1 calc R . .
C17 C 0.591(3) 0.747(3) 0.5926(10) 0.511(15) Uani 1 1 d . . .
H17A H 0.5406 0.7101 0.6234 0.767 Uiso 1 1 calc R . .
H17B H 0.5807 0.8133 0.6021 0.767 Uiso 1 1 calc R . .
H17C H 0.6735 0.7294 0.6004 0.767 Uiso 1 1 calc R . .

loop_
_atom_site_aniso_label
_atom_site_aniso_U_11
_atom_site_aniso_U_22
_atom_site_aniso_U_33
_atom_site_aniso_U_23
_atom_site_aniso_U_13
_atom_site_aniso_U_12
Zn1 0.0560(5) 0.0574(5) 0.0557(5) -0.0030(4) 0.0039(5) 0.0079(4)
Zn2 0.0891(7) 0.0618(6) 0.0820(7) -0.0062(6) 0.0289(6) -0.0291(6)
S1 0.0493(10) 0.0585(12) 0.0555(11) -0.0015(9) 0.0071(10) -0.0106(9)
S2 0.0764(14) 0.0692(15) 0.0670(13) -0.0105(11) 0.0104(12) -0.0279(12)
Cl1 0.0906(15) 0.0906(17) 0.0722(13) -0.0030(13) -0.0178(12) 0.0155(14)
N1 0.102(6) 0.075(5) 0.082(5) -0.001(5) 0.043(5) -0.012(5)
C3 0.088(7) 0.125(10) 0.115(9) -0.007(7) 0.067(7) 0.006(7)
C2 0.182(14) 0.184(15) 0.086(8) 0.056(9) 0.016(9) -0.022(12)
Cl2 0.210(4) 0.078(2) 0.382(8) 0.015(3) 0.195(5) 0.012(2)
N4 0.099(6) 0.064(5) 0.073(5) -0.002(4) 0.017(5) -0.034(4)
N3 0.077(5) 0.095(6) 0.092(6) 0.024(5) -0.001(5) -0.038(5)
O1 0.303(13) 0.167(8) 0.082(5) -0.037(5) 0.065(7) -0.176(10)
C18 0.247(16) 0.121(10) 0.044(5) -0.018(6) 0.034(7) -0.115(11)
O2 0.401(17) 0.259(13) 0.083(5) -0.070(7) 0.106(8) -0.265(14)
C14 0.095(6) 0.077(6) 0.038(4) 0.004(4) 0.009(4) -0.036(5)
C15 0.083(6) 0.076(6) 0.042(4) 0.003(4) 0.012(4) -0.031(5)
C10 0.091(6) 0.075(6) 0.083(7) 0.010(5) 0.010(6) -0.036(6)
C9 0.102(9) 0.164(12) 0.093(8) 0.041(8) -0.024(7) -0.084(8)
N5 0.107(6) 0.094(6) 0.058(5) -0.005(4) 0.014(5) -0.041(5)
N2 0.057(4) 0.068(5) 0.086(5) -0.003(4) 0.016(4) 0.007(3)
C6 0.077(6) 0.096(8) 0.120(9) 0.017(7) 0.023(6) 0.033(6)
C5 0.078(6) 0.071(7) 0.128(9) -0.021(6) 0.008(6) 0.012(5)
C4 0.084(7) 0.088(8) 0.112(8) -0.001(7) 0.026(6) 0.020(6)
C1 0.160(11) 0.099(9) 0.125(10) -0.035(8) 0.081(9) -0.054(8)
C13 0.048(4) 0.060(4) 0.050(4) 0.009(4) -0.001(4) -0.007(4)
C7 0.106(9) 0.219(17) 0.147(12) 0.114(12) -0.018(8) -0.015(10)
C8 0.141(10) 0.094(8) 0.093(8) -0.018(7) 0.034(8) -0.032(7)
C12 0.242(16) 0.086(9) 0.176(13) -0.023(9) 0.150(14) -0.060(10)
C11 0.204(17) 0.166(14) 0.169(14) 0.103(12) -0.090(13) -0.090(13)
C16 0.78(4) 0.47(2) 0.122(12) -0.168(15) 0.27(2) -0.513
C17 0.41(2) 0.97(6) 0.146(18) -0.12(3) 0.14(2) -0.517

loop_
_atom_type_symbol
_atom_type_description
_atom_type_scat_dispersion_real
_atom_type_scat_dispersion_imag
_atom_type_scat_source
C C 0.0033 0.0016 'International Tables Vol C Tables 4.2.6.8 and 6.1.1.4'
H H 0.0000 0.0000 'International Tables Vol C Tables 4.2.6.8 and 6.1.1.4'
N N 0.0061 0.0033 'International Tables Vol C Tables 4.2.6.8 and 6.1.1.4'
O O 0.0106 0.0060 'International Tables Vol C Tables 4.2.6.8 and 6.1.1.4'
S S 0.1246 0.1234 'International Tables Vol C Tables 4.2.6.8 and 6.1.1.4'
Zn Zn 0.2839 1.4301 'International Tables Vol C Tables 4.2.6.8 and 6.1.1.4'
Cl Cl 0.1484 0.1585 'International Tables Vol C Tables 4.2.6.8 and 6.1.1.4'

loop_
_geom_angle_atom_site_label_1
_geom_angle_atom_site_label_2
_geom_angle_atom_site_label_3
_geom_angle
_geom_angle_site_symmetry_1
_geom_angle_site_symmetry_3
_geom_angle_publ_flag
N2 Zn1 N1 86.8(3) . . ?
N2 Zn1 Cl1 108.2(2) . . ?
N1 Zn1 Cl1 104.7(2) . . ?
N2 Zn1 S1 119.3(2) . . ?
N1 Zn1 S1 99.2(2) . . ?
Cl1 Zn1 S1 127.56(9) . . ?
N4 Zn2 N3 83.9(3) . . ?
N4 Zn2 Cl2 111.4(3) . . ?
N3 Zn2 Cl2 100.4(3) . . ?
N4 Zn2 O1 85.4(3) . . ?
N3 Zn2 O1 165.2(4) . . ?
Cl2 Zn2 O1 93.0(4) . . ?
N4 Zn2 S2 127.1(2) . . ?
N3 Zn2 S2 96.4(2) . . ?
Cl2 Zn2 S2 120.41(12) . . ?
O1 Zn2 S2 82.0(3) . . ?
C13 S1 Zn1 100.1(3) . . ?
C13 S2 Zn2 105.1(3) . . ?
C2 N1 C1 107.1(10) . . ?
C2 N1 C3 111.3(9) . . ?
C1 N1 C3 108.1(9) . . ?
C2 N1 Zn1 114.7(8) . . ?
C1 N1 Zn1 114.5(6) . . ?
C3 N1 Zn1 100.9(5) . . ?
C4 C3 N1 111.2(9) . . ?
C12 N4 C10 113.6(9) . . ?
C12 N4 C11 109.6(10) . . ?
C10 N4 C11 105.3(9) . . ?
C12 N4 Zn2 108.7(6) . . ?
C10 N4 Zn2 106.4(5) . . ?
C11 N4 Zn2 113.2(7) . . ?
C8 N3 C9 111.1(10) . . ?
C8 N3 C7 107.1(9) . . ?
C9 N3 C7 110.2(8) . . ?
C8 N3 Zn2 113.3(6) . . ?
C9 N3 Zn2 101.2(6) . . ?
C7 N3 Zn2 113.9(8) . . ?
C18 O1 Zn2 123.4(8) . . ?
O1 C18 O2 122.3(9) . . ?
O1 C18 C14 127.0(9) . . ?
O2 C18 C14 110.7(9) . . ?
C18 O2 C16 115.9(9) . . ?
C13 C14 C15 119.3(7) . . ?
C13 C14 C18 125.4(8) . . ?
C15 C14 C18 115.2(7) . . ?
N5 C15 C14 177.7(10) . . ?
N4 C10 C9 113.3(9) . . ?
C10 C9 N3 111.9(8) . . ?
C4 N2 C5 111.0(8) . . ?
C4 N2 C6 108.8(7) . . ?
C5 N2 C6 108.4(8) . . ?
C4 N2 Zn1 104.2(6) . . ?
C5 N2 Zn1 112.5(5) . . ?
C6 N2 Zn1 111.8(5) . . ?
N2 C4 C3 112.0(8) . . ?
C14 C13 S1 118.4(6) . . ?
C14 C13 S2 126.3(6) . . ?
S1 C13 S2 115.1(4) . . ?
C17 C16 O2 112(2) . . ?

loop_
_geom_bond_atom_site_label_1
_geom_bond_atom_site_label_2
_geom_bond_distance
_geom_bond_site_symmetry_2
_geom_bond_publ_flag
Zn1 N2 2.096(7) . ?
Zn1 N1 2.198(7) . ?
Zn1 Cl1 2.223(2) . ?
Zn1 S1 2.306(2) . ?
Zn2 N4 2.106(7) . ?
Zn2 N3 2.188(9) . ?
Zn2 Cl2 2.234(4) . ?
Zn2 O1 2.239(9) . ?
Zn2 S2 2.333(2) . ?
S1 C13 1.728(7) . ?
S2 C13 1.738(8) . ?
N1 C2 1.454(12) . ?
N1 C1 1.460(12) . ?
N1 C3 1.528(13) . ?
C3 C4 1.512(15) . ?
N4 C12 1.444(14) . ?
N4 C10 1.451(11) . ?
N4 C11 1.459(15) . ?
N3 C8 1.443(13) . ?
N3 C9 1.465(11) . ?
N3 C7 1.466(13) . ?
O1 C18 1.209(12) . ?
C18 O2 1.308(12) . ?
C18 C14 1.423(12) . ?
O2 C16 1.548(16) . ?
C14 C13 1.368(10) . ?
C14 C15 1.419(12) . ?
C15 N5 1.118(10) . ?
C10 C9 1.453(13) . ?
N2 C4 1.466(12) . ?
N2 C5 1.484(11) . ?
N2 C6 1.506(11) . ?
C16 C17 1.05(2) . ?
